data_7123267
loop_
_publ_author_name
'Qiao, Yanjun'
'Lu, Yifan'
'Chen, Weinan'
'Chen, Yijing'
'Baumgarten, Martin'
'Zhou, Gang'

_publ_section_title
;
 Cyclopenta[b]thiopyran and Cyclopenta[b]selenopyran Based Heteroarenes:
 Electronic Communication Between S- and/or Se-Fused Aromatics
;
_journal_name_full 'Chemical Communications'
_journal_paper_doi 10.1039/C9CC01761E
_journal_year 2019
_chemical_absolute_configuration ad
_chemical_formula_moiety ' C38 H44 S Se'
_chemical_formula_sum 'C38 H44 S Se'
_chemical_formula_weight 611.75
_chemical_name_common QYJ-2
_space_group_crystal_system triclinic
_space_group_IT_number 1
_space_group_name_Hall 'P 1'
_space_group_name_H-M_alt 'P 1'
_symmetry_space_group_name_Hall 'P 1'
_symmetry_space_group_name_H-M 'P 1'
_atom_sites_solution_hydrogens geom
_audit_creation_method SHELXL-2014/7
_audit_update_record
;
2019-01-13 deposited with the CCDC.    2019-04-04 downloaded from the CCDC.
;
_cell_angle_alpha 78.0360(10)
_cell_angle_beta 87.3050(10)
_cell_angle_gamma 80.3540(10)
_cell_formula_units_Z 1
_cell_length_a 4.9067(2)
_cell_length_b 9.2799(3)
_cell_length_c 17.3392(6)
_cell_measurement_reflns_used 8259
_cell_measurement_temperature 173(2)
_cell_measurement_theta_max 66.55
_cell_measurement_theta_min 2.61
_cell_volume 761.39(5)
_computing_cell_refinement 'Bruker SAINT'
_computing_data_collection 'Bruker APEX2'
_computing_data_reduction 'Bruker SAINT'
_computing_molecular_graphics 'Bruker SHELXTL'
_computing_publication_material 'Bruker SHELXTL'
_computing_structure_refinement 'SHELXL-2014 (Sheldrick, 2014)'
_computing_structure_solution 'SHELXS-97 (Sheldrick 2008)'
_diffrn_ambient_temperature 173(2)
_diffrn_measured_fraction_theta_full 0.997
_diffrn_measured_fraction_theta_max 0.997
_diffrn_measurement_device_type 'CCD area detector'
_diffrn_measurement_method 'phi and omega scans'
_diffrn_radiation_type CuK\a
_diffrn_radiation_wavelength 1.54178
_diffrn_reflns_av_R_equivalents 0.0437
_diffrn_reflns_av_unetI/netI 0.0468
_diffrn_reflns_Laue_measured_fraction_full 0.997
_diffrn_reflns_Laue_measured_fraction_max 0.997
_diffrn_reflns_limit_h_max 5
_diffrn_reflns_limit_h_min -5
_diffrn_reflns_limit_k_max 11
_diffrn_reflns_limit_k_min -11
_diffrn_reflns_limit_l_max 20
_diffrn_reflns_limit_l_min -20
_diffrn_reflns_number 14459
_diffrn_reflns_point_group_measured_fraction_full 0.997
_diffrn_reflns_point_group_measured_fraction_max 0.997
_diffrn_reflns_theta_full 66.651
_diffrn_reflns_theta_max 66.651
_diffrn_reflns_theta_min 2.605
_diffrn_source 'sealed tube'
_exptl_absorpt_coefficient_mu 2.484
_exptl_absorpt_correction_type none
_exptl_crystal_colour 'Dark Green'
_exptl_crystal_density_diffrn 1.334
_exptl_crystal_description block
_exptl_crystal_F_000 322
_exptl_crystal_size_max 0.05
_exptl_crystal_size_mid 0.04
_exptl_crystal_size_min 0.03
_refine_diff_density_max 2.930
_refine_diff_density_min -0.595
_refine_diff_density_rms 0.153
_refine_ls_abs_structure_details
;
 Refined as an inversion twin.
;
_refine_ls_abs_structure_Flack 0.39(7)
_refine_ls_extinction_method none
_refine_ls_goodness_of_fit_ref 1.456
_refine_ls_hydrogen_treatment constr
_refine_ls_matrix_type full
_refine_ls_number_parameters 364
_refine_ls_number_reflns 5191
_refine_ls_number_restraints 350
_refine_ls_restrained_S_all 1.435
_refine_ls_R_factor_all 0.1207
_refine_ls_R_factor_gt 0.1062
_refine_ls_shift/su_max 0.003
_refine_ls_shift/su_mean 0.000
_refine_ls_structure_factor_coef Fsqd
_refine_ls_weighting_details 'w=1/[\s^2^(Fo^2^)+(0.2000P)^2^] where P=(Fo^2^+2Fc^2^)/3'
_refine_ls_weighting_scheme calc
_refine_ls_wR_factor_gt 0.3024
_refine_ls_wR_factor_ref 0.3353
_reflns_Friedel_coverage 1.000
_reflns_Friedel_fraction_full 0.997
_reflns_Friedel_fraction_max 0.997
_reflns_number_gt 4240
_reflns_number_total 5191
_reflns_threshold_expression 'I > 2\s(I)'
_cod_data_source_file c9cc01761e2.cif
_cod_data_source_block b_0m_b
_cod_original_formula_sum ' C38 H44 S Se'
_cod_database_code 7123267
_shelx_shelxl_version_number 2014/7
_shelx_space_group_comment
;
The symmetry employed for this shelxl refinement is uniquely defined
by the following loop, which should always be used as a source of
symmetry information in preference to the above space-group names.
They are only intended as comments.
;

loop_
_space_group_symop_operation_xyz
'x, y, z'

loop_
_atom_site_label
_atom_site_type_symbol
_atom_site_fract_x
_atom_site_fract_y
_atom_site_fract_z
_atom_site_U_iso_or_equiv
_atom_site_adp_type
_atom_site_occupancy
_atom_site_site_symmetry_order
_atom_site_calc_flag
_atom_site_refinement_flags_posn
_atom_site_refinement_flags_adp
Se1 Se -0.3440(3) 0.6761(2) 0.73390(13) 0.0813(9) Uani 1 1 d . U
S1 S 1.3751(3) 0.32000(19) 0.26909(13) 0.0302(6) Uani 1 1 d . U
C1 C 1.393(3) 0.1337(18) 0.2764(11) 0.060(4) Uani 1 1 d . U
H1 H 1.5041 0.0925 0.2375 0.072 Uiso 1 1 calc R U
C2 C 1.267(3) 0.0329(17) 0.3311(10) 0.055(3) Uani 1 1 d . U
H2 H 1.3261 -0.0704 0.3323 0.066 Uiso 1 1 calc R U
C3 C 1.054(3) 0.0743(16) 0.3863(8) 0.053(3) Uani 1 1 d . U
H3 H 0.9663 0.0000 0.4196 0.063 Uiso 1 1 calc R U
C4 C 0.977(3) 0.2236(18) 0.3903(9) 0.053(3) Uani 1 1 d . U
C5 C 1.099(3) 0.3487(19) 0.3449(9) 0.056(3) Uani 1 1 d . U
C6 C 1.007(3) 0.4760(15) 0.3654(8) 0.047(3) Uani 1 1 d . U
C7 C 0.792(3) 0.443(2) 0.4307(10) 0.050(3) Uani 1 1 d . U
C9 C 0.597(3) 0.2185(16) 0.4953(9) 0.049(3) Uani 1 1 d . U
H9 H 0.5989 0.1138 0.5044 0.058 Uiso 1 1 calc R U
C8 C 0.788(3) 0.2867(17) 0.4399(9) 0.051(3) Uani 1 1 d . U
C10 C 0.410(3) 0.3072(16) 0.5357(9) 0.049(3) Uani 1 1 d . U
H10 H 0.2676 0.2653 0.5671 0.059 Uiso 1 1 calc R U
C11 C 0.431(3) 0.4633(16) 0.5300(10) 0.048(3) Uani 1 1 d . U
C13 C 0.617(3) 0.6864(19) 0.4675(9) 0.053(3) Uani 1 1 d . U
H13 H 0.7416 0.7340 0.4313 0.064 Uiso 1 1 calc R U
C12 C 0.619(3) 0.5359(17) 0.4734(9) 0.051(3) Uani 1 1 d . U
C14 C 0.443(4) 0.771(2) 0.5111(11) 0.061(4) Uani 1 1 d . U
H14 H 0.4521 0.8734 0.5066 0.073 Uiso 1 1 calc R U
C15 C 0.257(3) 0.7045(17) 0.5612(9) 0.052(3) Uani 1 1 d . U
C16 C 0.244(4) 0.5539(19) 0.5766(11) 0.051(3) Uani 1 1 d . U
C17 C 0.041(4) 0.5155(19) 0.6341(10) 0.060(3) Uani 1 1 d . U
C18 C -0.085(3) 0.6509(16) 0.6593(9) 0.053(3) Uani 1 1 d . U
C19 C 0.050(3) 0.7725(17) 0.6135(9) 0.052(3) Uani 1 1 d . U
C20 C -0.016(3) 0.9110(18) 0.6275(10) 0.058(4) Uani 1 1 d . U
H20 H 0.0955 0.9804 0.6005 0.070 Uiso 1 1 calc R U
C21 C -0.226(4) 0.970(2) 0.6761(11) 0.065(4) Uani 1 1 d . U
H21 H -0.2461 1.0729 0.6770 0.078 Uiso 1 1 calc R U
C22 C -0.399(3) 0.8895(16) 0.7211(8) 0.049(3) Uani 1 1 d . U
H22 H -0.5505 0.9386 0.7470 0.059 Uiso 1 1 calc R U
C23 C -0.048(3) 0.3773(18) 0.6751(10) 0.059(4) Uani 1 1 d . U
H23A H -0.0968 0.3241 0.6351 0.071 Uiso 1 1 calc R U
H23B H -0.2185 0.4033 0.7055 0.071 Uiso 1 1 calc R U
C24 C 0.168(3) 0.2657(17) 0.7335(9) 0.050(3) Uani 1 1 d . U
H24A H 0.0968 0.1713 0.7538 0.060 Uiso 1 1 calc R U
H24B H 0.3454 0.2426 0.7053 0.060 Uiso 1 1 calc R U
C25 C 0.214(3) 0.3382(17) 0.8006(9) 0.053(3) Uani 1 1 d . U
H25A H 0.0381 0.3571 0.8301 0.064 Uiso 1 1 calc R U
H25B H 0.2762 0.4351 0.7798 0.064 Uiso 1 1 calc R U
C26 C 0.445(4) 0.230(2) 0.8590(10) 0.062(4) Uani 1 1 d . U
H26A H 0.3827 0.1326 0.8793 0.074 Uiso 1 1 calc R U
H26B H 0.6205 0.2107 0.8292 0.074 Uiso 1 1 calc R U
C27 C 0.495(3) 0.2986(16) 0.9264(8) 0.051(3) Uani 1 1 d . U
H27A H 0.3185 0.3178 0.9556 0.062 Uiso 1 1 calc R U
H27B H 0.5559 0.3958 0.9057 0.062 Uiso 1 1 calc R U
C28 C 0.708(3) 0.2015(16) 0.9822(9) 0.050(3) Uani 1 1 d . U
H28A H 0.8849 0.1815 0.9533 0.061 Uiso 1 1 calc R U
H28B H 0.6465 0.1048 1.0041 0.061 Uiso 1 1 calc R U
C29 C 0.754(4) 0.280(2) 1.0507(10) 0.069(4) Uani 1 1 d . U
H29A H 0.8197 0.3759 1.0299 0.082 Uiso 1 1 calc R U
H29B H 0.5792 0.2997 1.0806 0.082 Uiso 1 1 calc R U
C30 C 0.975(5) 0.170(3) 1.1041(14) 0.084(6) Uani 1 1 d . U
H30A H 0.9090 0.0744 1.1223 0.126 Uiso 1 1 calc R U
H30B H 1.0070 0.2118 1.1497 0.126 Uiso 1 1 calc R U
H30C H 1.1474 0.1545 1.0741 0.126 Uiso 1 1 calc R U
C31 C 1.083(3) 0.6313(16) 0.3320(8) 0.049(3) Uani 1 1 d . U
H31A H 1.1015 0.6815 0.3762 0.058 Uiso 1 1 calc R U
H31B H 1.2646 0.6195 0.3047 0.058 Uiso 1 1 calc R U
C32 C 0.877(4) 0.7270(18) 0.2765(9) 0.056(3) Uani 1 1 d . U
H32A H 0.9379 0.8250 0.2585 0.067 Uiso 1 1 calc R U
H32B H 0.6997 0.7443 0.3056 0.067 Uiso 1 1 calc R U
C33 C 0.820(4) 0.667(2) 0.2021(10) 0.060(4) Uani 1 1 d . U
H33A H 0.9964 0.6513 0.1727 0.072 Uiso 1 1 calc R U
H33B H 0.7624 0.5680 0.2203 0.072 Uiso 1 1 calc R U
C34 C 0.609(3) 0.7604(19) 0.1463(10) 0.054(3) Uani 1 1 d . U
H34A H 0.6750 0.8554 0.1229 0.065 Uiso 1 1 calc R U
H34B H 0.4362 0.7848 0.1760 0.065 Uiso 1 1 calc R U
C35 C 0.546(4) 0.686(2) 0.0801(11) 0.071(4) Uani 1 1 d . U
H35A H 0.4636 0.5962 0.1029 0.086 Uiso 1 1 calc R U
H35B H 0.7207 0.6541 0.0529 0.086 Uiso 1 1 calc R U
C36 C 0.339(4) 0.796(3) 0.0175(12) 0.079(5) Uani 1 1 d . U
H36A H 0.1649 0.8274 0.0452 0.094 Uiso 1 1 calc R U
H36B H 0.4214 0.8863 -0.0042 0.094 Uiso 1 1 calc R U
C37 C 0.271(4) 0.730(2) -0.0490(11) 0.069(4) Uani 1 1 d . U
H37A H 0.4483 0.7003 -0.0756 0.082 Uiso 1 1 calc R U
H37B H 0.1999 0.6367 -0.0253 0.082 Uiso 1 1 calc R U
C38 C 0.078(5) 0.812(3) -0.1108(11) 0.075(5) Uani 1 1 d . U
H38A H 0.1819 0.8490 -0.1584 0.113 Uiso 1 1 calc R U
H38B H -0.0342 0.8969 -0.0927 0.113 Uiso 1 1 calc R U
H38C H -0.0430 0.7459 -0.1226 0.113 Uiso 1 1 calc R U

loop_
_atom_site_aniso_label
_atom_site_aniso_U_11
_atom_site_aniso_U_22
_atom_site_aniso_U_33
_atom_site_aniso_U_23
_atom_site_aniso_U_13
_atom_site_aniso_U_12
Se1 0.0765(14) 0.0749(14) 0.0923(16) -0.0159(10) 0.0013(10) -0.0134(9)
S1 0.0296(12) 0.0247(11) 0.0352(11) -0.0038(8) 0.0025(8) -0.0046(8)
C1 0.050(7) 0.049(6) 0.076(8) -0.015(6) 0.005(6) 0.006(5)
C2 0.061(8) 0.041(6) 0.064(7) -0.011(5) -0.006(6) -0.007(5)
C3 0.064(7) 0.043(6) 0.041(6) 0.003(5) -0.009(5) 0.007(5)
C4 0.051(7) 0.052(6) 0.056(7) -0.007(5) -0.007(5) -0.013(5)
C5 0.060(8) 0.059(6) 0.054(7) -0.021(6) -0.001(5) -0.011(6)
C6 0.036(6) 0.045(6) 0.053(6) -0.003(5) -0.009(4) 0.004(4)
C7 0.048(7) 0.050(6) 0.048(6) -0.002(5) -0.005(4) -0.009(5)
C9 0.056(7) 0.040(6) 0.054(7) -0.009(5) -0.006(5) -0.015(5)
C8 0.054(7) 0.047(6) 0.051(7) -0.005(5) -0.004(5) -0.011(5)
C10 0.045(7) 0.043(6) 0.052(7) 0.001(5) 0.008(5) -0.005(5)
C11 0.042(6) 0.039(5) 0.066(7) -0.009(5) -0.005(5) -0.016(5)
C13 0.052(7) 0.055(6) 0.058(7) -0.011(6) -0.002(5) -0.023(6)
C12 0.057(7) 0.047(6) 0.044(6) 0.001(5) -0.002(5) -0.007(5)
C14 0.059(8) 0.049(7) 0.071(8) -0.005(6) -0.005(6) -0.003(6)
C15 0.052(7) 0.042(6) 0.062(7) -0.012(5) -0.006(5) -0.003(5)
C16 0.051(7) 0.045(6) 0.058(7) -0.010(5) -0.004(5) -0.013(5)
C17 0.062(8) 0.057(6) 0.067(8) -0.014(5) 0.003(5) -0.028(6)
C18 0.042(6) 0.042(5) 0.065(7) 0.010(5) -0.009(5) -0.002(5)
C19 0.048(7) 0.046(6) 0.059(7) -0.003(5) -0.004(5) -0.003(5)
C20 0.050(7) 0.057(7) 0.075(8) -0.023(6) 0.007(6) -0.022(6)
C21 0.056(8) 0.057(7) 0.077(9) -0.013(6) 0.001(6) 0.001(6)
C22 0.041(6) 0.051(6) 0.049(6) 0.001(5) -0.006(4) -0.005(5)
C23 0.060(8) 0.052(7) 0.062(7) 0.001(6) -0.015(6) -0.013(6)
C24 0.047(7) 0.043(6) 0.058(7) -0.008(5) 0.002(5) -0.006(5)
C25 0.062(7) 0.044(7) 0.053(6) -0.001(5) 0.002(5) -0.015(5)
C26 0.068(9) 0.054(7) 0.063(7) -0.018(6) 0.001(6) -0.002(6)
C27 0.055(7) 0.041(6) 0.055(6) -0.003(5) -0.001(5) -0.005(5)
C28 0.046(7) 0.041(6) 0.061(7) -0.001(5) -0.001(5) -0.011(5)
C29 0.067(8) 0.075(9) 0.064(8) -0.015(7) -0.012(6) -0.010(7)
C30 0.078(10) 0.090(11) 0.078(10) -0.015(8) -0.021(8) 0.001(8)
C31 0.048(7) 0.045(6) 0.055(6) -0.012(5) 0.011(5) -0.013(5)
C32 0.059(8) 0.049(7) 0.058(7) 0.001(5) -0.001(5) -0.017(6)
C33 0.059(8) 0.061(8) 0.060(7) -0.013(6) 0.008(5) -0.007(6)
C34 0.045(7) 0.056(8) 0.059(7) -0.001(5) -0.005(5) -0.018(6)
C35 0.066(9) 0.081(10) 0.068(8) -0.019(7) 0.001(6) -0.010(7)
C36 0.076(10) 0.091(11) 0.067(8) -0.016(7) -0.004(7) -0.007(8)
C37 0.060(8) 0.074(9) 0.077(8) -0.022(7) 0.003(6) -0.017(7)
C38 0.085(10) 0.084(10) 0.063(8) -0.017(7) 0.004(6) -0.029(8)

loop_
_atom_type_symbol
_atom_type_description
_atom_type_scat_dispersion_real
_atom_type_scat_dispersion_imag
_atom_type_scat_source
C C 0.0181 0.0091 'International Tables Vol C Tables 4.2.6.8 and 6.1.1.4'
H H 0.0000 0.0000 'International Tables Vol C Tables 4.2.6.8 and 6.1.1.4'
S S 0.3331 0.5567 'International Tables Vol C Tables 4.2.6.8 and 6.1.1.4'
Se Se -0.7943 1.1372 'International Tables Vol C Tables 4.2.6.8 and 6.1.1.4'

loop_
_geom_angle_atom_site_label_1
_geom_angle_atom_site_label_2
_geom_angle_atom_site_label_3
_geom_angle
C18 Se1 C22 100.1(6)
C1 S1 C5 98.7(8)
C2 C1 S1 129.2(13)
C2 C1 H1 115.4
S1 C1 H1 115.4
C1 C2 C3 124.5(14)
C1 C2 H2 117.8
C3 C2 H2 117.8
C4 C3 C2 119.5(15)
C4 C3 H3 120.3
C2 C3 H3 120.3
C8 C4 C3 129.2(15)
C8 C4 C5 104.4(14)
C3 C4 C5 126.3(15)
C6 C5 C4 114.0(15)
C6 C5 S1 124.8(13)
C4 C5 S1 121.2(12)
C5 C6 C7 105.8(14)
C5 C6 C31 129.6(14)
C7 C6 C31 124.6(13)
C12 C7 C8 123.7(16)
C12 C7 C6 132.0(16)
C8 C7 C6 104.3(14)
C10 C9 C8 119.4(13)
C10 C9 H9 120.3
C8 C9 H9 120.3
C4 C8 C9 129.3(14)
C4 C8 C7 111.5(14)
C9 C8 C7 119.2(14)
C9 C10 C11 120.4(14)
C9 C10 H10 119.8
C11 C10 H10 119.8
C10 C11 C12 120.9(12)
C10 C11 C16 120.2(15)
C12 C11 C16 118.7(11)
C14 C13 C12 123.1(16)
C14 C13 H13 118.5
C12 C13 H13 118.5
C13 C12 C7 126.0(17)
C13 C12 C11 118.1(12)
C7 C12 C11 115.9(13)
C13 C14 C15 119.0(16)
C13 C14 H14 120.5
C15 C14 H14 120.5
C14 C15 C16 124.5(16)
C14 C15 C19 128.4(14)
C16 C15 C19 106.9(14)
C15 C16 C17 112.3(16)
C15 C16 C11 116.4(16)
C17 C16 C11 131.3(16)
C16 C17 C18 107.5(14)
C16 C17 C23 135.6(17)
C18 C17 C23 116.7(15)
C17 C18 C19 106.6(14)
C17 C18 Se1 129.5(12)
C19 C18 Se1 123.8(12)
C20 C19 C18 119.9(15)
C20 C19 C15 133.2(15)
C18 C19 C15 106.8(13)
C19 C20 C21 130.0(16)
C19 C20 H20 115.0
C21 C20 H20 115.0
C22 C21 C20 124.3(17)
C22 C21 H21 117.8
C20 C21 H21 117.8
C21 C22 Se1 120.7(12)
C21 C22 H22 119.6
Se1 C22 H22 119.6
C17 C23 C24 116.2(14)
C17 C23 H23A 108.2
C24 C23 H23A 108.2
C17 C23 H23B 108.2
C24 C23 H23B 108.2
H23A C23 H23B 107.4
C25 C24 C23 108.6(13)
C25 C24 H24A 110.0
C23 C24 H24A 110.0
C25 C24 H24B 110.0
C23 C24 H24B 110.0
H24A C24 H24B 108.4
C24 C25 C26 109.5(13)
C24 C25 H25A 109.8
C26 C25 H25A 109.8
C24 C25 H25B 109.8
C26 C25 H25B 109.8
H25A C25 H25B 108.2
C27 C26 C25 110.7(13)
C27 C26 H26A 109.5
C25 C26 H26A 109.5
C27 C26 H26B 109.5
C25 C26 H26B 109.5
H26A C26 H26B 108.1
C26 C27 C28 112.6(13)
C26 C27 H27A 109.1
C28 C27 H27A 109.1
C26 C27 H27B 109.1
C28 C27 H27B 109.1
H27A C27 H27B 107.8
C27 C28 C29 110.3(13)
C27 C28 H28A 109.6
C29 C28 H28A 109.6
C27 C28 H28B 109.6
C29 C28 H28B 109.6
H28A C28 H28B 108.1
C30 C29 C28 105.6(16)
C30 C29 H29A 110.6
C28 C29 H29A 110.6
C30 C29 H29B 110.6
C28 C29 H29B 110.6
H29A C29 H29B 108.7
C29 C30 H30A 109.5
C29 C30 H30B 109.5
H30A C30 H30B 109.5
C29 C30 H30C 109.5
H30A C30 H30C 109.5
H30B C30 H30C 109.5
C32 C31 C6 113.0(12)
C32 C31 H31A 109.0
C6 C31 H31A 109.0
C32 C31 H31B 109.0
C6 C31 H31B 109.0
H31A C31 H31B 107.8
C31 C32 C33 116.6(14)
C31 C32 H32A 108.1
C33 C32 H32A 108.1
C31 C32 H32B 108.1
C33 C32 H32B 108.1
H32A C32 H32B 107.3
C34 C33 C32 117.4(14)
C34 C33 H33A 108.0
C32 C33 H33A 108.0
C34 C33 H33B 108.0
C32 C33 H33B 108.0
H33A C33 H33B 107.2
C33 C34 C35 113.8(15)
C33 C34 H34A 108.8
C35 C34 H34A 108.8
C33 C34 H34B 108.8
C35 C34 H34B 108.8
H34A C34 H34B 107.7
C34 C35 C36 112.0(17)
C34 C35 H35A 109.2
C36 C35 H35A 109.2
C34 C35 H35B 109.2
C36 C35 H35B 109.2
H35A C35 H35B 107.9
C37 C36 C35 114.4(18)
C37 C36 H36A 108.7
C35 C36 H36A 108.6
C37 C36 H36B 108.7
C35 C36 H36B 108.7
H36A C36 H36B 107.6
C38 C37 C36 122.2(18)
C38 C37 H37A 106.8
C36 C37 H37A 106.8
C38 C37 H37B 106.8
C36 C37 H37B 106.8
H37A C37 H37B 106.6
C37 C38 H38A 109.5
C37 C38 H38B 109.5
H38A C38 H38B 109.5
C37 C38 H38C 109.5
H38A C38 H38C 109.5
H38B C38 H38C 109.5

loop_
_geom_bond_atom_site_label_1
_geom_bond_atom_site_label_2
_geom_bond_distance
Se1 C18 1.791(17)
Se1 C22 1.920(15)
S1 C1 1.695(17)
S1 C5 1.870(16)
C1 C2 1.39(2)
C1 H1 0.9500
C2 C3 1.44(2)
C2 H2 0.9500
C3 C4 1.39(2)
C3 H3 0.9500
C4 C8 1.38(2)
C4 C5 1.46(2)
C5 C6 1.31(2)
C6 C7 1.53(2)
C6 C31 1.538(19)
C7 C12 1.40(2)
C7 C8 1.43(2)
C9 C10 1.39(2)
C9 C8 1.44(2)
C9 H9 0.9500
C10 C11 1.45(2)
C10 H10 0.9500
C11 C12 1.457(15)
C11 C16 1.47(2)
C13 C14 1.37(2)
C13 C12 1.38(2)
C13 H13 0.9500
C14 C15 1.36(2)
C14 H14 0.9500
C15 C16 1.38(2)
C15 C19 1.48(2)
C16 C17 1.41(2)
C17 C18 1.45(2)
C17 C23 1.46(2)
C18 C19 1.48(2)
C19 C20 1.34(2)
C20 C21 1.41(2)
C20 H20 0.9500
C21 C22 1.34(2)
C21 H21 0.9500
C22 H22 0.9500
C23 C24 1.588(19)
C23 H23A 0.9900
C23 H23B 0.9900
C24 C25 1.50(2)
C24 H24A 0.9900
C24 H24B 0.9900
C25 C26 1.62(2)
C25 H25A 0.9900
C25 H25B 0.9900
C26 C27 1.49(2)
C26 H26A 0.9900
C26 H26B 0.9900
C27 C28 1.505(19)
C27 H27A 0.9900
C27 H27B 0.9900
C28 C29 1.56(2)
C28 H28A 0.9900
C28 H28B 0.9900
C29 C30 1.55(2)
C29 H29A 0.9900
C29 H29B 0.9900
C30 H30A 0.9800
C30 H30B 0.9800
C30 H30C 0.9800
C31 C32 1.48(2)
C31 H31A 0.9900
C31 H31B 0.9900
C32 C33 1.56(2)
C32 H32A 0.9900
C32 H32B 0.9900
C33 C34 1.48(2)
C33 H33A 0.9900
C33 H33B 0.9900
C34 C35 1.52(3)
C34 H34A 0.9900
C34 H34B 0.9900
C35 C36 1.60(3)
C35 H35A 0.9900
C35 H35B 0.9900
C36 C37 1.49(3)
C36 H36A 0.9900
C36 H36B 0.9900
C37 C38 1.46(3)
C37 H37A 0.9900
C37 H37B 0.9900
C38 H38A 0.9800
C38 H38B 0.9800
C38 H38C 0.9800
